data_4329233
loop_
_publ_author_name
'Pilar Amo-Ochoa'
'Salom\'e Delgado'
'Almudena Gallego'
'Carlos J. G\'omez-Garc\'ia'
'Reyes Jim\'enez-Aparicio'
'Gonzalo Mart\'inez'
'Josefina Perles'
'M. Rosario Torres'

_publ_section_title
;
 Structure and Properties of One-Dimensional Heterobimetallic Polymers
 Containing Dicyanoaurate and Dirhodium(II) Fragments
;
_journal_name_full 'Inorganic Chemistry'
_journal_page_first 5844
_journal_page_last 5849
_journal_paper_doi 10.1021/ic3004307
_journal_volume 51
_journal_year 2012
_chemical_formula_sum 'C10 H12 Au K N2 O12 Rh2'
_chemical_formula_weight 794.10
_chemical_name_systematic
; 
 ? 
;
_space_group_IT_number 2
_symmetry_cell_setting triclinic
_symmetry_space_group_name_Hall '-P 1'
_symmetry_space_group_name_H-M 'P -1'
_atom_sites_solution_hydrogens geom
_atom_sites_solution_primary direct
_atom_sites_solution_secondary difmap
_audit_creation_method SHELXL-97
_cell_angle_alpha 93.831(2)
_cell_angle_beta 94.604(2)
_cell_angle_gamma 93.759(2)
_cell_formula_units_Z 2
_cell_length_a 8.3645(9)
_cell_length_b 9.0108(9)
_cell_length_c 14.5408(15)
_cell_measurement_reflns_used 2973
_cell_measurement_temperature 296(2)
_cell_measurement_theta_max 26.46
_cell_measurement_theta_min 2.45
_cell_volume 1087.2(2)
_computing_cell_refinement 'Bruker SMART'
_computing_data_collection 'Bruker SMART'
_computing_data_reduction 'Bruker SAINT'
_computing_molecular_graphics 'Bruker SHELXTL'
_computing_publication_material 'Bruker SHELXTL'
_computing_structure_refinement 'SHELXL-97 (Sheldrick, 1997)'
_computing_structure_solution 'SHELXS-97 (Sheldrick, 1990)'
_diffrn_ambient_temperature 296(2)
_diffrn_measured_fraction_theta_full 0.971
_diffrn_measured_fraction_theta_max 0.971
_diffrn_measurement_device_type 'CCD area detector'
_diffrn_measurement_method 'phi and omega scans'
_diffrn_radiation_monochromator graphite
_diffrn_radiation_source 'fine-focus sealed tube'
_diffrn_radiation_type MoK\a
_diffrn_radiation_wavelength 0.71073
_diffrn_reflns_av_R_equivalents 0.0313
_diffrn_reflns_av_sigmaI/netI 0.0466
_diffrn_reflns_limit_h_max 9
_diffrn_reflns_limit_h_min -9
_diffrn_reflns_limit_k_max 9
_diffrn_reflns_limit_k_min -10
_diffrn_reflns_limit_l_max 17
_diffrn_reflns_limit_l_min -15
_diffrn_reflns_number 8329
_diffrn_reflns_theta_full 25.00
_diffrn_reflns_theta_max 25.00
_diffrn_reflns_theta_min 1.41
_exptl_absorpt_coefficient_mu 8.477
_exptl_absorpt_correction_T_max 0.7279
_exptl_absorpt_correction_T_min 0.3441
_exptl_absorpt_correction_type multi-scan
_exptl_absorpt_process_details SADABS
_exptl_crystal_colour violet
_exptl_crystal_density_diffrn 2.426
_exptl_crystal_description prismatic
_exptl_crystal_F_000 740
_exptl_crystal_size_max 0.16
_exptl_crystal_size_mid 0.09
_exptl_crystal_size_min 0.04
_refine_diff_density_max 1.312
_refine_diff_density_min -0.707
_refine_diff_density_rms 0.161
_refine_ls_extinction_method none
_refine_ls_goodness_of_fit_ref 0.999
_refine_ls_hydrogen_treatment constr
_refine_ls_matrix_type full
_refine_ls_number_parameters 253
_refine_ls_number_reflns 3712
_refine_ls_number_restraints 0
_refine_ls_restrained_S_all 0.999
_refine_ls_R_factor_all 0.0497
_refine_ls_R_factor_gt 0.0335
_refine_ls_shift/su_max 0.001
_refine_ls_shift/su_mean 0.000
_refine_ls_structure_factor_coef Fsqd
_refine_ls_weighting_details 'calc w=1/[\s^2^(Fo^2^)+(0.0448P)^2^+3.3704P] where P=(Fo^2^+2Fc^2^)/3'
_refine_ls_weighting_scheme calc
_refine_ls_wR_factor_gt 0.0810
_refine_ls_wR_factor_ref 0.0900
_reflns_number_gt 2978
_reflns_number_total 3712
_reflns_threshold_expression >2sigma(I)
_cod_data_source_file ic3004307_si_001_3.cif
_cod_data_source_block p148rhabs
_cod_database_code 4329233

loop_
_symmetry_equiv_pos_as_xyz
'x, y, z'
'-x, -y, -z'

loop_
_atom_site_label
_atom_site_type_symbol
_atom_site_fract_x
_atom_site_fract_y
_atom_site_fract_z
_atom_site_U_iso_or_equiv
_atom_site_adp_type
_atom_site_occupancy
_atom_site_symmetry_multiplicity
_atom_site_calc_flag
_atom_site_refinement_flags
K1 K 0.6879(3) 0.2462(3) 0.73256(18) 0.0631(7) Uani 1 1 d .
Au1 Au 1.10447(4) 0.09233(4) 0.75236(2) 0.04006(14) Uani 1 1 d .
Rh1 Rh 0.44777(7) 0.40054(7) 0.54194(4) 0.02647(17) Uani 1 1 d .
Rh2 Rh 0.61798(7) 0.00799(7) 0.95847(4) 0.02906(17) Uani 1 1 d .
C1 C 0.7570(9) 0.3558(10) 0.4750(6) 0.034(2) Uani 1 1 d .
C2 C 0.9081(10) 0.2720(11) 0.4631(7) 0.047(2) Uani 1 1 d .
H2A H 0.8914 0.2052 0.4084 0.070 Uiso 1 1 calc R
H2B H 0.9301 0.2160 0.5160 0.070 Uiso 1 1 calc R
H2C H 0.9976 0.3421 0.4575 0.070 Uiso 1 1 calc R
C3 C 0.6516(9) 0.6252(10) 0.6527(6) 0.034(2) Uani 1 1 d .
C4 C 0.7409(12) 0.6980(12) 0.7395(6) 0.054(3) Uani 1 1 d .
H4A H 0.8541 0.6885 0.7368 0.081 Uiso 1 1 calc R
H4B H 0.7051 0.6505 0.7921 0.081 Uiso 1 1 calc R
H4C H 0.7206 0.8017 0.7450 0.081 Uiso 1 1 calc R
C5 C 0.3471(10) -0.1627(10) 0.8606(6) 0.038(2) Uani 1 1 d .
C6 C 0.2644(12) -0.2617(11) 0.7826(7) 0.054(3) Uani 1 1 d .
H6A H 0.2533 -0.2070 0.7282 0.081 Uiso 1 1 calc R
H6B H 0.1598 -0.2962 0.7985 0.081 Uiso 1 1 calc R
H6C H 0.3267 -0.3456 0.7706 0.081 Uiso 1 1 calc R
C7 C 0.4121(10) 0.2482(10) 0.9326(6) 0.040(2) Uani 1 1 d .
C8 C 0.3642(12) 0.3937(10) 0.8979(8) 0.055(3) Uani 1 1 d .
H8A H 0.4448 0.4325 0.8608 0.082 Uiso 1 1 calc R
H8B H 0.3540 0.4636 0.9495 0.082 Uiso 1 1 calc R
H8C H 0.2631 0.3779 0.8612 0.082 Uiso 1 1 calc R
C9 C 1.2612(10) 0.1626(10) 0.6671(6) 0.041(2) Uani 1 1 d .
C10 C 0.9379(10) 0.0406(10) 0.8373(6) 0.037(2) Uani 1 1 d .
N1 N 1.3460(9) 0.2209(9) 0.6230(5) 0.047(2) Uani 1 1 d .
N2 N 0.8353(8) 0.0236(9) 0.8819(5) 0.0394(18) Uani 1 1 d .
O1 O 0.6493(6) 0.2924(7) 0.5194(4) 0.0392(14) Uani 1 1 d .
O2 O 0.2529(6) 0.5217(6) 0.5604(4) 0.0343(13) Uani 1 1 d .
O3 O 0.5684(6) 0.5041(7) 0.6591(4) 0.0347(13) Uani 1 1 d .
O4 O 0.3370(6) 0.3101(6) 0.4197(4) 0.0382(14) Uani 1 1 d .
O5 O 0.4907(7) -0.1158(7) 0.8524(4) 0.0453(16) Uani 1 1 d .
O6 O 0.7297(6) 0.1344(7) 1.0691(4) 0.0375(14) Uani 1 1 d .
O7 O 0.6779(6) -0.1860(7) 1.0133(4) 0.0395(14) Uani 1 1 d .
O8 O 0.5398(7) 0.1979(7) 0.9060(4) 0.0427(15) Uani 1 1 d .
O9 O 0.9752(10) 0.4260(10) 0.6784(6) 0.086(3) Uani 1 1 d .
O10 O 0.9116(10) 0.4247(8) 0.8701(5) 0.067(2) Uani 1 1 d .
O11 O 0.6979(14) 0.0141(10) 0.6056(6) 0.105(3) Uani 1 1 d .
O12 O 1.0233(7) 0.2923(7) 1.0351(4) 0.0479(16) Uani 1 1 d .

loop_
_atom_site_aniso_label
_atom_site_aniso_U_11
_atom_site_aniso_U_22
_atom_site_aniso_U_33
_atom_site_aniso_U_23
_atom_site_aniso_U_13
_atom_site_aniso_U_12
K1 0.0630(14) 0.0568(16) 0.0695(17) 0.0129(13) -0.0035(12) 0.0071(12)
Au1 0.03398(19) 0.0431(3) 0.0456(2) 0.01241(17) 0.01531(14) -0.00280(15)
Rh1 0.0250(3) 0.0272(4) 0.0275(3) 0.0054(3) 0.0061(2) -0.0038(3)
Rh2 0.0223(3) 0.0359(4) 0.0294(4) 0.0015(3) 0.0076(2) -0.0011(3)
C1 0.027(4) 0.037(6) 0.038(5) -0.002(4) 0.001(3) 0.008(4)
C2 0.038(5) 0.054(7) 0.051(6) 0.002(5) 0.008(4) 0.018(4)
C3 0.027(4) 0.036(6) 0.040(5) 0.003(4) 0.007(3) 0.005(4)
C4 0.057(6) 0.062(7) 0.039(6) -0.014(5) -0.005(4) -0.002(5)
C5 0.038(5) 0.037(6) 0.036(5) -0.002(4) -0.006(4) 0.002(4)
C6 0.054(6) 0.052(7) 0.051(6) -0.015(5) -0.005(5) 0.001(5)
C7 0.034(5) 0.038(6) 0.046(6) 0.003(4) -0.004(4) -0.006(4)
C8 0.059(6) 0.032(6) 0.075(8) 0.016(5) 0.000(5) 0.006(5)
C9 0.031(4) 0.043(6) 0.050(6) 0.008(5) 0.015(4) -0.002(4)
C10 0.034(5) 0.040(6) 0.039(5) 0.005(4) 0.013(4) 0.000(4)
N1 0.040(4) 0.052(5) 0.051(5) 0.013(4) 0.014(4) -0.011(4)
N2 0.034(4) 0.049(5) 0.038(4) 0.003(4) 0.015(3) 0.005(3)
O1 0.032(3) 0.039(4) 0.050(4) 0.013(3) 0.011(3) 0.007(3)
O2 0.032(3) 0.035(4) 0.038(3) 0.004(3) 0.012(2) 0.004(3)
O3 0.037(3) 0.042(4) 0.025(3) 0.003(3) 0.000(2) 0.001(3)
O4 0.038(3) 0.036(4) 0.038(4) 0.001(3) 0.000(2) -0.011(3)
O5 0.037(3) 0.062(5) 0.035(3) -0.015(3) 0.008(3) 0.000(3)
O6 0.027(3) 0.047(4) 0.038(3) -0.001(3) 0.006(2) -0.004(3)
O7 0.032(3) 0.039(4) 0.051(4) 0.011(3) 0.010(3) 0.008(3)
O8 0.038(3) 0.046(4) 0.045(4) 0.012(3) 0.008(3) 0.001(3)
O9 0.074(5) 0.099(7) 0.085(6) 0.006(5) 0.015(4) 0.007(5)
O10 0.096(6) 0.054(5) 0.049(4) 0.003(4) -0.001(4) 0.005(4)
O11 0.179(10) 0.055(6) 0.080(7) 0.012(5) -0.003(6) 0.010(6)
O12 0.040(3) 0.044(4) 0.058(4) -0.001(3) 0.001(3) 0.002(3)

loop_
_atom_type_symbol
_atom_type_description
_atom_type_scat_dispersion_real
_atom_type_scat_dispersion_imag
_atom_type_scat_source
C C 0.0033 0.0016 'International Tables Vol C Tables 4.2.6.8 and 6.1.1.4'
H H 0.0000 0.0000 'International Tables Vol C Tables 4.2.6.8 and 6.1.1.4'
N N 0.0061 0.0033 'International Tables Vol C Tables 4.2.6.8 and 6.1.1.4'
O O 0.0106 0.0060 'International Tables Vol C Tables 4.2.6.8 and 6.1.1.4'
K K 0.2009 0.2494 'International Tables Vol C Tables 4.2.6.8 and 6.1.1.4'
Rh Rh -1.1178 0.9187 'International Tables Vol C Tables 4.2.6.8 and 6.1.1.4'
Au Au -2.0133 8.8022 'International Tables Vol C Tables 4.2.6.8 and 6.1.1.4'

loop_
_geom_angle_atom_site_label_1
_geom_angle_atom_site_label_2
_geom_angle_atom_site_label_3
_geom_angle
_geom_angle_site_symmetry_1
_geom_angle_site_symmetry_3
O11 K1 O3 114.1(2) . .
O11 K1 O10 137.9(3) . .
O3 K1 O10 92.23(19) . .
O11 K1 O8 119.5(3) . .
O3 K1 O8 108.44(18) . .
O10 K1 O8 77.9(2) . .
O11 K1 O9 96.8(3) . .
O3 K1 O9 74.1(2) . .
O10 K1 O9 58.0(2) . .
O8 K1 O9 135.8(2) . .
O11 K1 O1 59.2(2) . .
O3 K1 O1 56.54(16) . .
O10 K1 O1 125.3(2) . .
O8 K1 O1 149.43(17) . .
O9 K1 O1 69.9(2) . .
O11 K1 N1 75.6(3) . 1_455
O3 K1 N1 61.06(19) . 1_455
O10 K1 N1 146.0(2) . 1_455
O8 K1 N1 90.40(19) . 1_455
O9 K1 N1 124.6(2) . 1_455
O1 K1 N1 59.15(17) . 1_455
O11 K1 C10 78.0(3) . .
O3 K1 C10 158.5(2) . .
O10 K1 C10 68.4(2) . .
O8 K1 C10 77.6(2) . .
O9 K1 C10 87.2(2) . .
O1 K1 C10 126.9(2) . .
N1 K1 C10 140.4(2) 1_455 .
O11 K1 N2 85.5(2) . .
O3 K1 N2 160.4(2) . .
O10 K1 N2 71.5(2) . .
O8 K1 N2 58.32(17) . .
O9 K1 N2 104.7(2) . .
O1 K1 N2 142.22(18) . .
N1 K1 N2 128.4(2) 1_455 .
C10 K1 N2 19.88(18) . .
O11 K1 Rh1 82.7(2) . .
O3 K1 Rh1 33.32(11) . .
O10 K1 Rh1 124.61(16) . .
O8 K1 Rh1 118.81(13) . .
O9 K1 Rh1 88.00(18) . .
O1 K1 Rh1 33.50(10) . .
N1 K1 Rh1 36.97(14) 1_455 .
C10 K1 Rh1 159.47(18) . .
N2 K1 Rh1 163.65(16) . .
O11 K1 Au1 70.1(2) . .
O3 K1 Au1 133.46(14) . .
O10 K1 Au1 68.01(16) . .
O8 K1 Au1 107.73(13) . .
O9 K1 Au1 59.60(17) . .
O1 K1 Au1 100.21(12) . .
N1 K1 Au1 145.61(18) 1_455 .
C10 K1 Au1 31.26(15) . .
N2 K1 Au1 51.14(12) . .
Rh1 K1 Au1 133.21(8) . .
O11 K1 Rh2 98.3(2) . .
O3 K1 Rh2 136.47(14) . .
O10 K1 Rh2 81.02(15) . .
O8 K1 Rh2 28.05(12) . .
O9 K1 Rh2 131.88(18) . .
O1 K1 Rh2 153.06(13) . .
N1 K1 Rh2 103.36(15) 1_455 .
C10 K1 Rh2 52.31(15) . .
N2 K1 Rh2 32.43(12) . .
Rh1 K1 Rh2 139.10(7) . .
Au1 K1 Rh2 83.56(4) . .
C9 Au1 C10 174.5(4) . .
C9 Au1 K1 117.5(3) . .
C10 Au1 K1 57.7(2) . .
O4 Rh1 O1 91.0(2) . .
O4 Rh1 O3 175.4(2) . .
O1 Rh1 O3 88.3(2) . .
O4 Rh1 O2 89.2(2) . .
O1 Rh1 O2 175.9(2) . .
O3 Rh1 O2 91.1(2) . .
O4 Rh1 N1 93.7(3) . 1_455
O1 Rh1 N1 93.3(3) . 1_455
O3 Rh1 N1 90.9(3) . 1_455
O2 Rh1 N1 90.7(3) . 1_455
O4 Rh1 Rh1 87.24(16) . 2_666
O1 Rh1 Rh1 88.44(16) . 2_666
O3 Rh1 Rh1 88.17(16) . 2_666
O2 Rh1 Rh1 87.51(16) . 2_666
N1 Rh1 Rh1 178.0(2) 1_455 2_666
O4 Rh1 K1 133.40(17) . .
O1 Rh1 K1 58.45(17) . .
O3 Rh1 K1 49.48(16) . .
O2 Rh1 K1 123.77(16) . .
N1 Rh1 K1 58.1(2) 1_455 .
Rh1 Rh1 K1 122.29(5) 2_666 .
O5 Rh2 O6 175.7(2) . .
O5 Rh2 O7 88.5(3) . .
O6 Rh2 O7 92.3(2) . .
O5 Rh2 O8 89.9(3) . .
O6 Rh2 O8 89.0(2) . .
O7 Rh2 O8 175.5(2) . .
O5 Rh2 N2 92.2(3) . .
O6 Rh2 N2 92.0(2) . .
O7 Rh2 N2 92.9(2) . .
O8 Rh2 N2 91.4(3) . .
O5 Rh2 Rh2 87.90(17) . 2_657
O6 Rh2 Rh2 87.91(16) . 2_657
O7 Rh2 Rh2 87.31(16) . 2_657
O8 Rh2 Rh2 88.43(17) . 2_657
N2 Rh2 Rh2 179.8(2) . 2_657
O5 Rh2 K1 76.00(19) . .
O6 Rh2 K1 105.85(17) . .
O7 Rh2 K1 140.66(17) . .
O8 Rh2 K1 42.60(17) . .
N2 Rh2 K1 52.75(19) . .
Rh2 Rh2 K1 127.09(5) 2_657 .
O2 C1 O1 125.4(7) 2_666 .
O2 C1 C2 118.2(8) 2_666 .
O1 C1 C2 116.4(8) . .
C1 C2 H2A 109.5 . .
C1 C2 H2B 109.5 . .
H2A C2 H2B 109.5 . .
C1 C2 H2C 109.5 . .
H2A C2 H2C 109.5 . .
H2B C2 H2C 109.5 . .
O4 C3 O3 125.1(8) 2_666 .
O4 C3 C4 117.3(8) 2_666 .
O3 C3 C4 117.6(8) . .
C3 C4 H4A 109.5 . .
C3 C4 H4B 109.5 . .
H4A C4 H4B 109.5 . .
C3 C4 H4C 109.5 . .
H4A C4 H4C 109.5 . .
H4B C4 H4C 109.5 . .
O5 C5 O6 125.0(8) . 2_657
O5 C5 C6 117.0(8) . .
O6 C5 C6 118.1(8) 2_657 .
C5 C6 H6A 109.5 . .
C5 C6 H6B 109.5 . .
H6A C6 H6B 109.5 . .
C5 C6 H6C 109.5 . .
H6A C6 H6C 109.5 . .
H6B C6 H6C 109.5 . .
O8 C7 O7 125.1(8) . 2_657
O8 C7 C8 117.6(8) . .
O7 C7 C8 117.4(8) 2_657 .
C7 C8 H8A 109.5 . .
C7 C8 H8B 109.5 . .
H8A C8 H8B 109.5 . .
C7 C8 H8C 109.5 . .
H8A C8 H8C 109.5 . .
H8B C8 H8C 109.5 . .
N1 C9 Au1 170.8(9) . .
N2 C10 Au1 172.7(8) . .
N2 C10 K1 81.9(6) . .
Au1 C10 K1 91.0(3) . .
C9 N1 Rh1 158.4(8) . 1_655
C9 N1 K1 106.9(7) . 1_655
Rh1 N1 K1 85.0(2) 1_655 1_655
C10 N2 Rh2 173.0(7) . .
C10 N2 K1 78.2(6) . .
Rh2 N2 K1 94.8(2) . .
C1 O1 Rh1 118.7(5) . .
C1 O1 K1 124.6(5) . .
Rh1 O1 K1 88.0(2) . .
C1 O2 Rh1 119.9(5) 2_666 .
C3 O3 Rh1 118.6(5) . .
C3 O3 K1 124.8(5) . .
Rh1 O3 K1 97.2(2) . .
C3 O4 Rh1 120.8(5) 2_666 .
C5 O5 Rh2 119.8(6) . .
C5 O6 Rh2 119.4(5) 2_657 .
C7 O7 Rh2 120.2(5) 2_657 .
C7 O8 Rh2 118.9(6) . .
C7 O8 K1 128.1(5) . .
Rh2 O8 K1 109.4(2) . .

loop_
_geom_bond_atom_site_label_1
_geom_bond_atom_site_label_2
_geom_bond_distance
_geom_bond_site_symmetry_2
K1 O11 2.706(10) .
K1 O3 2.830(6) .
K1 O10 2.944(8) .
K1 O8 2.943(6) .
K1 O9 2.998(9) .
K1 O1 3.149(6) .
K1 N1 3.146(8) 1_455
K1 C10 3.240(9) .
K1 N2 3.277(7) .
K1 Rh1 3.693(2) .
K1 Au1 3.831(2) .
K1 Rh2 4.102(3) .
Au1 C9 1.979(9) .
Au1 C10 1.988(8) .
Rh1 O4 2.032(6) .
Rh1 O1 2.040(5) .
Rh1 O3 2.044(5) .
Rh1 O2 2.046(5) .
Rh1 N1 2.229(7) 1_455
Rh1 Rh1 2.3920(12) 2_666
Rh2 O5 2.027(6) .
Rh2 O6 2.032(6) .
Rh2 O7 2.045(6) .
Rh2 O8 2.044(6) .
Rh2 N2 2.207(7) .
Rh2 Rh2 2.3965(12) 2_657
C1 O2 1.253(10) 2_666
C1 O1 1.276(10) .
C1 C2 1.530(11) .
C2 H2A 0.9600 .
C2 H2B 0.9600 .
C2 H2C 0.9600 .
C3 O4 1.244(10) 2_666
C3 O3 1.268(10) .
C3 C4 1.501(12) .
C4 H4A 0.9600 .
C4 H4B 0.9600 .
C4 H4C 0.9600 .
C5 O5 1.265(10) .
C5 O6 1.270(10) 2_657
C5 C6 1.490(12) .
C6 H6A 0.9600 .
C6 H6B 0.9600 .
C6 H6C 0.9600 .
C7 O8 1.266(10) .
C7 O7 1.264(10) 2_657
C7 C8 1.503(12) .
C8 H8A 0.9600 .
C8 H8B 0.9600 .
C8 H8C 0.9600 .
C9 N1 1.122(10) .
C10 N2 1.126(10) .
N1 Rh1 2.229(7) 1_655
N1 K1 3.146(8) 1_655
O2 C1 1.253(10) 2_666
O4 C3 1.244(10) 2_666
O6 C5 1.270(10) 2_657
O7 C7 1.264(10) 2_657

loop_
_geom_torsion_atom_site_label_1
_geom_torsion_atom_site_label_2
_geom_torsion_atom_site_label_3
_geom_torsion_atom_site_label_4
_geom_torsion
_geom_torsion_site_symmetry_1
_geom_torsion_site_symmetry_4
O11 K1 Au1 C9 83.3(4) . .
O3 K1 Au1 C9 -21.4(4) . .
O10 K1 Au1 C9 -92.5(4) . .
O8 K1 Au1 C9 -160.9(3) . .
O9 K1 Au1 C9 -27.7(4) . .
O1 K1 Au1 C9 31.6(3) . .
N1 K1 Au1 C9 80.4(4) 1_455 .
C10 K1 Au1 C9 -176.8(4) . .
N2 K1 Au1 C9 -176.0(4) . .
Rh1 K1 Au1 C9 25.0(3) . .
Rh2 K1 Au1 C9 -175.4(3) . .
O11 K1 Au1 C10 -99.9(4) . .
O3 K1 Au1 C10 155.4(4) . .
O10 K1 Au1 C10 84.3(4) . .
O8 K1 Au1 C10 15.8(3) . .
O9 K1 Au1 C10 149.1(4) . .
O1 K1 Au1 C10 -151.6(3) . .
N1 K1 Au1 C10 -102.9(4) 1_455 .
N2 K1 Au1 C10 0.8(4) . .
Rh1 K1 Au1 C10 -158.2(3) . .
Rh2 K1 Au1 C10 1.4(3) . .
O11 K1 Rh1 O4 14.5(3) . .
O3 K1 Rh1 O4 175.1(3) . .
O10 K1 Rh1 O4 159.7(3) . .
O8 K1 Rh1 O4 -105.2(3) . .
O9 K1 Rh1 O4 111.7(3) . .
O1 K1 Rh1 O4 56.5(3) . .
N1 K1 Rh1 O4 -61.1(3) 1_455 .
C10 K1 Rh1 O4 35.0(6) . .
N2 K1 Rh1 O4 -29.9(6) . .
Au1 K1 Rh1 O4 68.3(2) . .
Rh2 K1 Rh1 O4 -79.8(3) . .
O11 K1 Rh1 O1 -41.9(3) . .
O3 K1 Rh1 O1 118.7(3) . .
O10 K1 Rh1 O1 103.3(3) . .
O8 K1 Rh1 O1 -161.7(3) . .
O9 K1 Rh1 O1 55.2(3) . .
N1 K1 Rh1 O1 -117.5(3) 1_455 .
C10 K1 Rh1 O1 -21.4(5) . .
N2 K1 Rh1 O1 -86.4(6) . .
Au1 K1 Rh1 O1 11.9(2) . .
Rh2 K1 Rh1 O1 -136.3(2) . .
O11 K1 Rh1 O3 -160.6(3) . .
O10 K1 Rh1 O3 -15.4(3) . .
O8 K1 Rh1 O3 79.7(3) . .
O9 K1 Rh1 O3 -63.5(3) . .
O1 K1 Rh1 O3 -118.7(3) . .
N1 K1 Rh1 O3 123.8(3) 1_455 .
C10 K1 Rh1 O3 -140.1(5) . .
N2 K1 Rh1 O3 154.9(6) . .
Au1 K1 Rh1 O3 -106.8(2) . .
Rh2 K1 Rh1 O3 105.0(2) . .
O11 K1 Rh1 O2 142.1(3) . .
O3 K1 Rh1 O2 -57.3(3) . .
O10 K1 Rh1 O2 -72.7(3) . .
O8 K1 Rh1 O2 22.4(3) . .
O9 K1 Rh1 O2 -120.8(3) . .
O1 K1 Rh1 O2 -175.9(3) . .
N1 K1 Rh1 O2 66.5(3) 1_455 .
C10 K1 Rh1 O2 162.6(5) . .
N2 K1 Rh1 O2 97.7(6) . .
Au1 K1 Rh1 O2 -164.1(2) . .
Rh2 K1 Rh1 O2 47.8(2) . .
O11 K1 Rh1 N1 75.6(4) . 1_455
O3 K1 Rh1 N1 -123.8(3) . 1_455
O10 K1 Rh1 N1 -139.2(3) . 1_455
O8 K1 Rh1 N1 -44.2(3) . 1_455
O9 K1 Rh1 N1 172.7(3) . 1_455
O1 K1 Rh1 N1 117.5(3) . 1_455
C10 K1 Rh1 N1 96.1(6) . 1_455
N2 K1 Rh1 N1 31.1(6) . 1_455
Au1 K1 Rh1 N1 129.4(3) . 1_455
Rh2 K1 Rh1 N1 -18.8(3) . 1_455
O11 K1 Rh1 Rh1 -106.7(2) . 2_666
O3 K1 Rh1 Rh1 53.9(2) . 2_666
O10 K1 Rh1 Rh1 38.4(2) . 2_666
O8 K1 Rh1 Rh1 133.52(16) . 2_666
O9 K1 Rh1 Rh1 -9.6(2) . 2_666
O1 K1 Rh1 Rh1 -64.8(2) . 2_666
N1 K1 Rh1 Rh1 177.7(3) 1_455 2_666
C10 K1 Rh1 Rh1 -86.2(5) . 2_666
N2 K1 Rh1 Rh1 -151.2(5) . 2_666
Au1 K1 Rh1 Rh1 -52.93(12) . 2_666
Rh2 K1 Rh1 Rh1 158.91(9) . 2_666
O11 K1 Rh2 O5 -36.0(3) . .
O3 K1 Rh2 O5 102.9(3) . .
O10 K1 Rh2 O5 -173.4(2) . .
O8 K1 Rh2 O5 105.5(3) . .
O9 K1 Rh2 O5 -143.0(3) . .
O1 K1 Rh2 O5 -4.8(3) . .
N1 K1 Rh2 O5 41.0(2) 1_455 .
C10 K1 Rh2 O5 -103.8(3) . .
N2 K1 Rh2 O5 -103.8(3) . .
Rh1 K1 Rh2 O5 52.5(2) . .
Au1 K1 Rh2 O5 -104.72(17) . .
O11 K1 Rh2 O6 148.0(3) . .
O3 K1 Rh2 O6 -73.1(3) . .
O10 K1 Rh2 O6 10.6(2) . .
O8 K1 Rh2 O6 -70.4(3) . .
O9 K1 Rh2 O6 41.0(3) . .
O1 K1 Rh2 O6 179.2(3) . .
N1 K1 Rh2 O6 -134.9(2) 1_455 .
C10 K1 Rh2 O6 80.2(3) . .
N2 K1 Rh2 O6 80.2(3) . .
Rh1 K1 Rh2 O6 -123.47(19) . .
Au1 K1 Rh2 O6 79.30(17) . .
O11 K1 Rh2 O7 33.7(4) . .
O3 K1 Rh2 O7 172.5(3) . .
O10 K1 Rh2 O7 -103.7(3) . .
O8 K1 Rh2 O7 175.2(4) . .
O9 K1 Rh2 O7 -73.3(4) . .
O1 K1 Rh2 O7 64.8(4) . .
N1 K1 Rh2 O7 110.7(3) 1_455 .
C10 K1 Rh2 O7 -34.1(3) . .
N2 K1 Rh2 O7 -34.1(4) . .
Rh1 K1 Rh2 O7 122.2(3) . .
Au1 K1 Rh2 O7 -35.0(3) . .
O11 K1 Rh2 O8 -141.6(4) . .
O3 K1 Rh2 O8 -2.7(3) . .
O10 K1 Rh2 O8 81.1(3) . .
O9 K1 Rh2 O8 111.5(4) . .
O1 K1 Rh2 O8 -110.4(4) . .
N1 K1 Rh2 O8 -64.5(3) 1_455 .
C10 K1 Rh2 O8 150.7(3) . .
N2 K1 Rh2 O8 150.6(4) . .
Rh1 K1 Rh2 O8 -53.0(3) . .
Au1 K1 Rh2 O8 149.7(3) . .
O11 K1 Rh2 N2 67.8(4) . .
O3 K1 Rh2 N2 -153.3(3) . .
O10 K1 Rh2 N2 -69.6(3) . .
O8 K1 Rh2 N2 -150.6(4) . .
O9 K1 Rh2 N2 -39.2(4) . .
O1 K1 Rh2 N2 99.0(4) . .
N1 K1 Rh2 N2 144.9(3) 1_455 .
C10 K1 Rh2 N2 0.0(3) . .
Rh1 K1 Rh2 N2 156.3(3) . .
Au1 K1 Rh2 N2 -0.9(3) . .
O11 K1 Rh2 Rh2 -112.4(3) . 2_657
O3 K1 Rh2 Rh2 26.5(2) . 2_657
O10 K1 Rh2 Rh2 110.24(17) . 2_657
O8 K1 Rh2 Rh2 29.2(3) . 2_657
O9 K1 Rh2 Rh2 140.7(3) . 2_657
O1 K1 Rh2 Rh2 -81.2(3) . 2_657
N1 K1 Rh2 Rh2 -35.32(19) 1_455 2_657
C10 K1 Rh2 Rh2 179.9(2) . 2_657
N2 K1 Rh2 Rh2 179.8(3) . 2_657
Rh1 K1 Rh2 Rh2 -23.85(15) . 2_657
Au1 K1 Rh2 Rh2 178.91(5) . 2_657
C10 Au1 C9 N1 24(8) . .
K1 Au1 C9 N1 54(5) . .
C9 Au1 C10 N2 17(9) . .
K1 Au1 C10 N2 -15(7) . .
C9 Au1 C10 K1 31(4) . .
O11 K1 C10 N2 -110.6(7) . .
O3 K1 C10 N2 122.5(7) . .
O10 K1 C10 N2 95.3(7) . .
O8 K1 C10 N2 13.6(6) . .
O9 K1 C10 N2 151.8(7) . .
O1 K1 C10 N2 -146.0(6) . .
N1 K1 C10 N2 -61.6(8) 1_455 .
Rh1 K1 C10 N2 -131.4(6) . .
Au1 K1 C10 N2 178.1(9) . .
Rh2 K1 C10 N2 -0.1(5) . .
O11 K1 C10 Au1 71.2(4) . .
O3 K1 C10 Au1 -55.6(7) . .
O10 K1 C10 Au1 -82.8(3) . .
O8 K1 C10 Au1 -164.6(3) . .
O9 K1 C10 Au1 -26.3(3) . .
O1 K1 C10 Au1 35.8(4) . .
N1 K1 C10 Au1 120.2(4) 1_455 .
N2 K1 C10 Au1 -178.1(9) . .
Rh1 K1 C10 Au1 50.5(7) . .
Rh2 K1 C10 Au1 -178.2(4) . .
Au1 C9 N1 Rh1 -28(7) . 1_655
Au1 C9 N1 K1 93(5) . 1_655
Au1 C10 N2 Rh2 15(13) . .
K1 C10 N2 Rh2 1(7) . .
Au1 C10 N2 K1 15(7) . .
O5 Rh2 N2 C10 70(7) . .
O6 Rh2 N2 C10 -109(7) . .
O7 Rh2 N2 C10 158(7) . .
O8 Rh2 N2 C10 -20(7) . .
Rh2 Rh2 N2 C10 -44(55) 2_657 .
K1 Rh2 N2 C10 -1(6) . .
O5 Rh2 N2 K1 70.5(2) . .
O6 Rh2 N2 K1 -108.5(2) . .
O7 Rh2 N2 K1 159.1(2) . .
O8 Rh2 N2 K1 -19.4(2) . .
Rh2 Rh2 N2 K1 -43(51) 2_657 .
O11 K1 N2 C10 66.7(7) . .
O3 K1 N2 C10 -113.0(8) . .
O10 K1 N2 C10 -77.5(7) . .
O8 K1 N2 C10 -164.4(7) . .
O9 K1 N2 C10 -29.2(7) . .
O1 K1 N2 C10 46.8(8) . .
N1 K1 N2 C10 134.3(6) 1_455 .
Rh1 K1 N2 C10 110.9(7) . .
Au1 K1 N2 C10 -1.2(6) . .
Rh2 K1 N2 C10 179.9(8) . .
O11 K1 N2 Rh2 -113.2(3) . .
O3 K1 N2 Rh2 67.1(6) . .
O10 K1 N2 Rh2 102.6(3) . .
O8 K1 N2 Rh2 15.7(2) . .
O9 K1 N2 Rh2 150.9(3) . .
O1 K1 N2 Rh2 -133.1(3) . .
N1 K1 N2 Rh2 -45.6(4) 1_455 .
C10 K1 N2 Rh2 -179.9(8) . .
Rh1 K1 N2 Rh2 -69.0(6) . .
Au1 K1 N2 Rh2 178.8(3) . .
O2 C1 O1 Rh1 -3.3(12) 2_666 .
C2 C1 O1 Rh1 177.9(6) . .
O2 C1 O1 K1 -112.6(8) 2_666 .
C2 C1 O1 K1 68.6(9) . .
O4 Rh1 O1 C1 88.3(6) . .
O3 Rh1 O1 C1 -87.1(6) . .
O2 Rh1 O1 C1 -5(4) . .
N1 Rh1 O1 C1 -177.9(6) 1_455 .
Rh1 Rh1 O1 C1 1.1(6) 2_666 .
K1 Rh1 O1 C1 -128.9(7) . .
O4 Rh1 O1 K1 -142.72(19) . .
O3 Rh1 O1 K1 41.85(19) . .
O2 Rh1 O1 K1 124(3) . .
N1 Rh1 O1 K1 -48.9(2) 1_455 .
Rh1 Rh1 O1 K1 130.07(12) 2_666 .
O11 K1 O1 C1 -106.5(7) . .
O3 K1 O1 C1 88.8(6) . .
O10 K1 O1 C1 23.0(7) . .
O8 K1 O1 C1 156.8(6) . .
O9 K1 O1 C1 4.9(6) . .
N1 K1 O1 C1 162.4(7) 1_455 .
C10 K1 O1 C1 -65.2(7) . .
N2 K1 O1 C1 -83.3(7) . .
Rh1 K1 O1 C1 124.0(7) . .
Au1 K1 O1 C1 -47.2(6) . .
Rh2 K1 O1 C1 -143.1(6) . .
O11 K1 O1 Rh1 129.5(3) . .
O3 K1 O1 Rh1 -35.28(18) . .
O10 K1 O1 Rh1 -101.0(3) . .
O8 K1 O1 Rh1 32.8(4) . .
O9 K1 O1 Rh1 -119.1(3) . .
N1 K1 O1 Rh1 38.4(2) 1_455 .
C10 K1 O1 Rh1 170.8(2) . .
N2 K1 O1 Rh1 152.7(3) . .
Au1 K1 O1 Rh1 -171.23(15) . .
Rh2 K1 O1 Rh1 92.9(3) . .
O4 Rh1 O2 C1 -85.1(6) . 2_666
O1 Rh1 O2 C1 8(3) . 2_666
O3 Rh1 O2 C1 90.3(6) . 2_666
N1 Rh1 O2 C1 -178.8(6) 1_455 2_666
Rh1 Rh1 O2 C1 2.2(6) 2_666 2_666
K1 Rh1 O2 C1 130.1(6) . 2_666
O4 C3 O3 Rh1 2.1(11) 2_666 .
C4 C3 O3 Rh1 -179.2(6) . .
O4 C3 O3 K1 125.7(7) 2_666 .
C4 C3 O3 K1 -55.6(9) . .
O4 Rh1 O3 C3 6(3) . .
O1 Rh1 O3 C3 88.0(6) . .
O2 Rh1 O3 C3 -87.9(6) . .
N1 Rh1 O3 C3 -178.7(6) 1_455 .
Rh1 Rh1 O3 C3 -0.5(5) 2_666 .
K1 Rh1 O3 C3 136.4(6) . .
O4 Rh1 O3 K1 -130(3) . .
O1 Rh1 O3 K1 -48.4(2) . .
O2 Rh1 O3 K1 135.6(2) . .
N1 Rh1 O3 K1 44.8(3) 1_455 .
Rh1 Rh1 O3 K1 -136.91(15) 2_666 .
O11 K1 O3 C3 -111.4(7) . .
O10 K1 O3 C3 34.8(6) . .
O8 K1 O3 C3 112.8(6) . .
O9 K1 O3 C3 -20.9(6) . .
O1 K1 O3 C3 -97.0(6) . .
N1 K1 O3 C3 -167.3(7) 1_455 .
C10 K1 O3 C3 9.6(10) . .
N2 K1 O3 C3 68.3(9) . .
Rh1 K1 O3 C3 -132.5(7) . .
Au1 K1 O3 C3 -26.5(7) . .
Rh2 K1 O3 C3 114.1(6) . .
O11 K1 O3 Rh1 21.2(4) . .
O10 K1 O3 Rh1 167.3(2) . .
O8 K1 O3 Rh1 -114.7(2) . .
O9 K1 O3 Rh1 111.6(3) . .
O1 K1 O3 Rh1 35.49(17) . .
N1 K1 O3 Rh1 -34.8(2) 1_455 .
C10 K1 O3 Rh1 142.2(5) . .
N2 K1 O3 Rh1 -159.2(5) . .
Au1 K1 O3 Rh1 106.0(2) . .
Rh2 K1 O3 Rh1 -113.36(19) . .
O1 Rh1 O4 C3 -90.2(6) . 2_666
O3 Rh1 O4 C3 -9(3) . 2_666
O2 Rh1 O4 C3 85.7(6) . 2_666
N1 Rh1 O4 C3 176.4(6) 1_455 2_666
Rh1 Rh1 O4 C3 -1.8(6) 2_666 2_666
K1 Rh1 O4 C3 -135.5(5) . 2_666
O6 C5 O5 Rh2 2.4(12) 2_657 .
C6 C5 O5 Rh2 -175.9(6) . .
O6 Rh2 O5 C5 -15(4) . .
O7 Rh2 O5 C5 85.3(7) . .
O8 Rh2 O5 C5 -90.4(7) . .
N2 Rh2 O5 C5 178.2(7) . .
Rh2 Rh2 O5 C5 -2.0(6) 2_657 .
K1 Rh2 O5 C5 -131.1(7) . .
O5 Rh2 O6 C5 13(4) . 2_657
O7 Rh2 O6 C5 -86.9(6) . 2_657
O8 Rh2 O6 C5 88.8(6) . 2_657
N2 Rh2 O6 C5 -179.9(6) . 2_657
Rh2 Rh2 O6 C5 0.3(6) 2_657 2_657
K1 Rh2 O6 C5 128.4(6) . 2_657
O5 Rh2 O7 C7 -88.5(7) . 2_657
O6 Rh2 O7 C7 87.3(7) . 2_657
O8 Rh2 O7 C7 -20(3) . 2_657
N2 Rh2 O7 C7 179.4(7) . 2_657
Rh2 Rh2 O7 C7 -0.5(6) 2_657 2_657
K1 Rh2 O7 C7 -154.0(5) . 2_657
O7 C7 O8 Rh2 -3.7(12) 2_657 .
C8 C7 O8 Rh2 175.8(6) . .
O7 C7 O8 K1 152.3(7) 2_657 .
C8 C7 O8 K1 -28.2(11) . .
O5 Rh2 O8 C7 90.9(6) . .
O6 Rh2 O8 C7 -84.9(6) . .
O7 Rh2 O8 C7 22(3) . .
N2 Rh2 O8 C7 -176.9(6) . .
Rh2 Rh2 O8 C7 3.0(6) 2_657 .
K1 Rh2 O8 C7 160.1(8) . .
O5 Rh2 O8 K1 -69.2(2) . .
O6 Rh2 O8 K1 115.0(2) . .
O7 Rh2 O8 K1 -138(3) . .
N2 Rh2 O8 K1 23.0(3) . .
Rh2 Rh2 O8 K1 -157.10(19) 2_657 .
O11 K1 O8 C7 -112.8(7) . .
O3 K1 O8 C7 20.2(7) . .
O10 K1 O8 C7 108.5(7) . .
O9 K1 O8 C7 106.1(7) . .
O1 K1 O8 C7 -34.4(9) . .
N1 K1 O8 C7 -39.2(7) 1_455 .
C10 K1 O8 C7 178.8(7) . .
N2 K1 O8 C7 -175.8(8) . .
Rh1 K1 O8 C7 -14.5(7) . .
Au1 K1 O8 C7 170.5(7) . .
Rh2 K1 O8 C7 -157.8(9) . .
O11 K1 O8 Rh2 45.0(4) . .
O3 K1 O8 Rh2 178.1(2) . .
O10 K1 O8 Rh2 -93.6(3) . .
O9 K1 O8 Rh2 -96.0(4) . .
O1 K1 O8 Rh2 123.4(3) . .
N1 K1 O8 Rh2 118.6(3) 1_455 .
C10 K1 O8 Rh2 -23.4(3) . .
N2 K1 O8 Rh2 -18.0(2) . .
Rh1 K1 O8 Rh2 143.34(18) . .
Au1 K1 O8 Rh2 -31.7(3) . .
